data_7102591
loop_
_publ_author_name
'Braga, Dario'
'Maini, Lucia'

_publ_section_title
;
 Solid-state versus solution preparation of two crystal forms of
 [HN(CH2CH2)3NH][OOC(CH2)COOH]2. Polymorphs or hydrogen bond isomers?
;
_journal_issue 8
_journal_name_full 'Chemical communications (Cambridge, England)'
_journal_page_first 976
_journal_page_last 977
_journal_paper_doi 10.1039/b400901k
_journal_year 2004
_chemical_formula_sum 'C12 H20 N2 O8'
_chemical_formula_weight 320.30
_chemical_name_systematic
;
?
;
_space_group_IT_number 53
_symmetry_cell_setting orthorhombic
_symmetry_space_group_name_Hall '-P 2 2bc'
_symmetry_space_group_name_H-M 'P n c m'
_atom_sites_solution_hydrogens geom
_atom_sites_solution_primary direct
_atom_sites_solution_secondary difmap
_audit_creation_method SHELXL-97
_cell_angle_alpha 90.00
_cell_angle_beta 90.00
_cell_angle_gamma 90.00
_cell_formula_units_Z 2
_cell_length_a 8.946(2)
_cell_length_b 12.144(2)
_cell_length_c 6.584(1)
_cell_measurement_temperature 214(2)
_cell_volume 715.3(2)
_computing_structure_refinement 'SHELXL-97 (Sheldrick, 1997)'
_computing_structure_solution 'SHELXS-97 (Sheldrick, 1990)'
_diffrn_ambient_temperature 214(2)
_diffrn_measured_fraction_theta_full 0.997
_diffrn_measured_fraction_theta_max 0.997
_diffrn_radiation_monochromator graphite
_diffrn_radiation_source 'fine-focus sealed tube'
_diffrn_radiation_type MoK\a
_diffrn_radiation_wavelength 0.71073
_diffrn_reflns_av_R_equivalents 0.0191
_diffrn_reflns_av_sigmaI/netI 0.0184
_diffrn_reflns_limit_h_max 10
_diffrn_reflns_limit_h_min 0
_diffrn_reflns_limit_k_max 14
_diffrn_reflns_limit_k_min 0
_diffrn_reflns_limit_l_max 7
_diffrn_reflns_limit_l_min -7
_diffrn_reflns_number 1258
_diffrn_reflns_theta_full 24.96
_diffrn_reflns_theta_max 24.96
_diffrn_reflns_theta_min 3.36
_exptl_absorpt_coefficient_mu 0.126
_exptl_absorpt_correction_T_max 1.000
_exptl_absorpt_correction_T_min 0.865
_exptl_absorpt_correction_type psi-scan
_exptl_crystal_colour colourless
_exptl_crystal_density_diffrn 1.487
_exptl_crystal_density_method 'not measured'
_exptl_crystal_description prism
_exptl_crystal_F_000 340
_exptl_crystal_size_max 0.24
_exptl_crystal_size_mid 0.18
_exptl_crystal_size_min 0.16
_refine_diff_density_max 0.417
_refine_diff_density_min -0.224
_refine_diff_density_rms 0.082
_refine_ls_extinction_coef 0.052(19)
_refine_ls_extinction_expression Fc^*^=kFc[1+0.001xFc^2^\l^3^/sin(2\q)]^-1/4^
_refine_ls_extinction_method SHELXL
_refine_ls_goodness_of_fit_ref 1.051
_refine_ls_hydrogen_treatment mixed
_refine_ls_matrix_type full
_refine_ls_number_parameters 76
_refine_ls_number_reflns 690
_refine_ls_number_restraints 0
_refine_ls_restrained_S_all 1.051
_refine_ls_R_factor_all 0.0931
_refine_ls_R_factor_gt 0.0802
_refine_ls_shift/su_max 0.002
_refine_ls_shift/su_mean 0.000
_refine_ls_structure_factor_coef Fsqd
_refine_ls_weighting_details 'calc w=1/[\s^2^(Fo^2^)+(0.1475P)^2^+0.7295P] where P=(Fo^2^+2Fc^2^)/3'
_refine_ls_weighting_scheme calc
_refine_ls_wR_factor_gt 0.2285
_refine_ls_wR_factor_ref 0.2428
_reflns_number_gt 540
_reflns_number_total 690
_reflns_threshold_expression >2sigma(I)
_cod_data_source_file b400901k.txt
_cod_data_source_block new
_cod_depositor_comments
;
The following automatic conversions were performed:
'_symmetry_cell_setting' value 'Orthorhombic' changed to 'orthorhombic'
according to '/home/saulius/struct/CIF-dictionaries/cif_core.dic'
dictionary named 'cif_core.dic' version 2.4.1 from 2010-06-29.

Automatic conversion script
Id: cif_fix_enum 1527 2010-12-29 10:47:43Z saulius 
;
_cod_original_sg_symbol_H-M Pncm
_cod_database_code 7102591

loop_
_symmetry_equiv_pos_as_xyz
'x, y, z'
'-x, -y, z'
'x, -y+1/2, -z+1/2'
'-x, y+1/2, -z+1/2'
'-x, -y, -z'
'x, y, -z'
'-x, y-1/2, z-1/2'
'x, -y-1/2, z-1/2'

loop_
_atom_site_label
_atom_site_type_symbol
_atom_site_fract_x
_atom_site_fract_y
_atom_site_fract_z
_atom_site_U_iso_or_equiv
_atom_site_adp_type
_atom_site_occupancy
_atom_site_symmetry_multiplicity
_atom_site_calc_flag
_atom_site_refinement_flags
H100 H 0.1373 0.3396 0.0000 0.050 Uiso 1 2 d S
H300 H 0.6024 0.3185 0.0000 0.050 Uiso 1 2 d S
C1 C 0.6259(6) 0.1754(4) 0.0000 0.0586(14) Uani 1 2 d S
C2 C 0.4628(5) 0.1449(4) 0.0000 0.0509(13) Uani 1 2 d S
H2A H 0.4435 0.0997 0.1187 0.061 Uiso 0.50 1 calc PR
H2B H 0.4435 0.0997 -0.1187 0.061 Uiso 0.50 1 calc PR
C3 C 0.3520(5) 0.2391(4) 0.0000 0.0516(13) Uani 1 2 d S
O1 O 0.2168(4) 0.2173(3) 0.0000 0.0612(12) Uani 1 2 d S
O2 O 0.4004(5) 0.3360(3) 0.0000 0.0731(14) Uani 1 2 d S
O3 O 0.6588(5) 0.2787(3) 0.0000 0.0856(16) Uani 1 2 d S
O4 O 0.7210(4) 0.1062(4) 0.0000 0.0863(16) Uani 1 2 d S
C9 C 0.039(2) 0.4432(12) 0.203(2) 0.053(3) Uiso 0.25 1 d P
C8 C -0.0640(17) 0.3875(12) 0.122(3) 0.052(4) Uiso 0.25 1 d P
C10 C 0.1668(13) 0.5071(10) -0.109(2) 0.038(3) Uiso 0.25 1 d P
C4 C -0.0777(18) 0.3816(13) 0.0000 0.036(3) Uiso 0.25 2 d SP
C5 C -0.0216(13) 0.4120(9) 0.1875(16) 0.0186(19) Uiso 0.25 1 d P
C6 C 0.1174(15) 0.4831(10) 0.185(2) 0.038(3) Uiso 0.25 1 d P
C7 C 0.1791(14) 0.5172(10) 0.0000 0.019(3) Uiso 0.25 2 d SP
N1 N 0.0792(3) 0.4163(2) 0.0000 0.0337(10) Uani 1 2 d S

loop_
_atom_site_aniso_label
_atom_site_aniso_U_11
_atom_site_aniso_U_22
_atom_site_aniso_U_33
_atom_site_aniso_U_23
_atom_site_aniso_U_13
_atom_site_aniso_U_12
C1 0.047(3) 0.063(3) 0.066(3) 0.000 0.000 0.006(3)
C2 0.040(3) 0.049(3) 0.064(3) 0.000 0.000 0.014(2)
C3 0.056(3) 0.054(3) 0.045(3) 0.000 0.000 0.026(2)
O1 0.045(2) 0.068(2) 0.070(2) 0.000 0.000 0.0258(17)
O2 0.080(3) 0.046(2) 0.094(3) 0.000 0.000 0.0199(19)
O3 0.060(3) 0.072(3) 0.125(4) 0.000 0.000 -0.005(2)
O4 0.038(2) 0.097(3) 0.125(4) 0.000 0.000 0.020(2)
N1 0.0180(15) 0.0305(16) 0.053(2) 0.000 0.000 0.0051(13)

loop_
_atom_type_symbol
_atom_type_description
_atom_type_scat_dispersion_real
_atom_type_scat_dispersion_imag
_atom_type_scat_source
C C 0.0033 0.0016 'International Tables Vol C Tables 4.2.6.8 and 6.1.1.4'
H H 0.0000 0.0000 'International Tables Vol C Tables 4.2.6.8 and 6.1.1.4'
N N 0.0061 0.0033 'International Tables Vol C Tables 4.2.6.8 and 6.1.1.4'
O O 0.0106 0.0060 'International Tables Vol C Tables 4.2.6.8 and 6.1.1.4'

loop_
_geom_angle_atom_site_label_1
_geom_angle_atom_site_label_2
_geom_angle_atom_site_label_3
_geom_angle
_geom_angle_site_symmetry_1
_geom_angle_site_symmetry_3
O4 C1 O3 121.5(5) . .
O4 C1 C2 121.0(5) . .
O3 C1 C2 117.5(5) . .
C1 C2 C3 116.6(4) . .
C1 C2 H2A 108.1 . .
C3 C2 H2A 108.1 . .
C1 C2 H2B 108.1 . .
C3 C2 H2B 108.1 . .
H2A C2 H2B 107.3 . .
O1 C3 O2 122.6(4) . .
O1 C3 C2 118.5(5) . .
O2 C3 C2 118.9(4) . .
C1 O3 H300 120.6 . .
C5 C9 C6 163(3) . .
C5 C9 C8 16.5(13) . .
C6 C9 C8 147.0(19) . .
C5 C9 N1 86.2(17) . .
C6 C9 N1 78.1(13) . .
C8 C9 N1 70.3(9) . .
C5 C9 C10 147(2) . 6
C6 C9 C10 16.3(10) . 6
C8 C9 C10 130.7(14) . 6
N1 C9 C10 62.8(8) . 6
C5 C9 C9 98(2) . 2_565
C6 C9 C9 82.2(18) . 2_565
C8 C9 C9 98.5(17) . 2_565
N1 C9 C9 108.6(6) . 2_565
C10 C9 C9 83.3(15) 6 2_565
C5 C9 C6 67.1(17) . 2_565
C6 C9 C6 111.8(15) . 2_565
C8 C9 C6 69.1(13) . 2_565
N1 C9 C6 105.6(10) . 2_565
C10 C9 C6 109.2(11) 6 2_565
C9 C9 C6 30.8(8) 2_565 2_565
C5 C9 C5 118.8(18) . 2_565
C6 C9 C5 60.2(13) . 2_565
C8 C9 C5 116.3(12) . 2_565
N1 C9 C5 101.4(11) . 2_565
C10 C9 C5 62.2(11) 6 2_565
C9 C9 C5 22.0(7) 2_565 2_565
C6 C9 C5 52.2(6) 2_565 2_565
C5 C9 C4 37.5(13) . .
C6 C9 C4 126.0(16) . .
C8 C9 C4 21.0(9) . .
N1 C9 C4 51.1(7) . .
C10 C9 C4 109.7(10) 6 .
C9 C9 C4 96.0(12) 2_565 .
C6 C9 C4 72.0(11) 2_565 .
C5 C9 C4 108.1(10) 2_565 .
C5 C9 C7 130.5(19) . .
C6 C9 C7 33.0(10) . .
C8 C9 C7 114.1(11) . .
N1 C9 C7 48.0(6) . .
C10 C9 C7 16.8(6) 6 .
C9 C9 C7 83.4(12) 2_565 .
C6 C9 C7 103.4(9) 2_565 .
C5 C9 C7 65.1(10) 2_565 .
C4 C9 C7 93.0(8) . .
C5 C9 C10 52.3(14) . 5_565
C6 C9 C10 121.8(14) . 5_565
C8 C9 C10 50.9(9) . 5_565
N1 C9 C10 90.6(9) . 5_565
C10 C9 C10 113.9(9) 6 5_565
C9 C9 C10 47.6(10) 2_565 5_565
C6 C9 C10 19.6(6) 2_565 5_565
C5 C9 C10 66.9(7) 2_565 5_565
C4 C9 C10 52.4(8) . 5_565
C7 C9 C10 103.0(7) . 5_565
C5 C8 C4 142(3) . .
C5 C8 C9 17.0(13) . .
C4 C8 C9 125(2) . .
C5 C8 N1 76.0(15) . .
C4 C8 N1 68.7(16) . .
C9 C8 N1 59.6(9) . .
C5 C8 C10 90.3(18) . 5_565
C4 C8 C10 86.0(18) . 5_565
C9 C8 C10 90.8(12) . 5_565
N1 C8 C10 105.7(9) . 5_565
C5 C8 C8 132.0(17) . 6
C4 C8 C8 10.1(17) . 6
C9 C8 C8 115.0(10) . 6
N1 C8 C8 58.9(7) . 6
C10 C8 C8 86.9(8) 5_565 6
C5 C8 C6 64.9(16) . 2_565
C4 C8 C6 106.3(19) . 2_565
C9 C8 C6 66.8(12) . 2_565
N1 C8 C6 98.6(9) . 2_565
C10 C8 C6 25.4(5) 5_565 2_565
C8 C8 C6 104.2(7) 6 2_565
C5 C8 C7 110.4(18) . 5_565
C4 C8 C7 61.2(16) . 5_565
C9 C8 C7 105.7(11) . 5_565
N1 C8 C7 95.8(8) . 5_565
C10 C8 C7 24.9(6) 5_565 5_565
C8 C8 C7 62.7(6) 6 5_565
C6 C8 C7 48.0(7) 2_565 5_565
C6 C10 C7 146(2) 6 .
C6 C10 C10 133.5(14) 6 6
C7 C10 C10 13.0(14) . 6
C6 C10 C9 19.3(12) 6 6
C7 C10 C9 126.7(18) . 6
C10 C10 C9 114.2(8) 6 6
C6 C10 N1 73.9(13) 6 .
C7 C10 N1 75.1(15) . .
C10 C10 N1 62.1(5) 6 .
C9 C10 N1 55.6(7) 6 .
C6 C10 C8 86.2(16) 6 5_565
C7 C10 C8 90.2(16) . 5_565
C10 C10 C8 93.1(8) 6 5_565
C9 C10 C8 87.4(10) 6 5_565
N1 C10 C8 108.1(8) . 5_565
C6 C10 C5 63.9(14) 6 5_565
C7 C10 C5 108.3(16) . 5_565
C10 C10 C5 107.7(6) 6 5_565
C9 C10 C5 66.2(9) 6 5_565
N1 C10 C5 99.6(8) . 5_565
C8 C10 C5 22.3(5) 5_565 5_565
C6 C10 C4 108.5(15) 6 5_565
C7 C10 C4 62.2(14) . 5_565
C10 C10 C4 65.5(5) 6 5_565
C9 C10 C4 102.9(9) 6 5_565
N1 C10 C4 97.7(8) . 5_565
C8 C10 C4 28.1(7) 5_565 5_565
C5 C10 C4 47.5(6) 5_565 5_565
C6 C10 C6 118.1(17) 6 .
C7 C10 C6 28.1(13) . .
C10 C10 C6 15.3(4) 6 .
C9 C10 C6 98.9(10) 6 .
N1 C10 C6 48.1(6) . .
C8 C10 C6 92.4(9) 5_565 .
C5 C10 C6 102.1(8) 5_565 .
C4 C10 C6 67.2(6) 5_565 .
C6 C10 C9 50.2(13) 6 5_565
C7 C10 C9 112.5(16) . 5_565
C10 C10 C9 107.7(5) 6 5_565
C9 C10 C9 49.0(9) 6 5_565
N1 C10 C9 83.8(8) . 5_565
C8 C10 C9 38.3(7) 5_565 5_565
C5 C10 C9 18.0(4) 5_565 5_565
C4 C10 C9 58.4(7) 5_565 5_565
C6 C10 C9 97.9(7) . 5_565
C8 C4 C8 160(3) 6 .
C8 C4 C5 143(2) 6 .
C8 C4 C5 16.8(13) . .
C8 C4 C5 16.8(13) 6 6
C8 C4 C5 143(2) . 6
C5 C4 C5 126.4(15) . 6
C8 C4 N1 80.2(17) 6 .
C8 C4 N1 80.2(17) . .
C5 C4 N1 64.9(7) . .
C5 C4 N1 64.9(7) 6 .
C8 C4 C7 91.1(16) 6 5_565
C8 C4 C7 91.1(16) . 5_565
C5 C4 C7 90.0(8) . 5_565
C5 C4 C7 90.0(8) 6 5_565
N1 C4 C7 109.7(11) . 5_565
C8 C4 C10 65.9(15) 6 2_565
C8 C4 C10 114.1(19) . 2_565
C5 C4 C10 109.2(10) . 2_565
C5 C4 C10 65.7(7) 6 2_565
N1 C4 C10 102.5(10) . 2_565
C7 C4 C10 25.1(5) 5_565 2_565
C8 C4 C10 114.1(19) 6 5_565
C8 C4 C10 65.9(15) . 5_565
C5 C4 C10 65.7(7) . 5_565
C5 C4 C10 109.2(10) 6 5_565
N1 C4 C10 102.5(10) . 5_565
C7 C4 C10 25.1(5) 5_565 5_565
C10 C4 C10 49.0(10) 2_565 5_565
C8 C4 C9 126(2) 6 .
C8 C4 C9 33.9(14) . .
C5 C4 C9 17.1(6) . .
C5 C4 C9 109.3(13) 6 .
N1 C4 C9 49.0(7) . .
C7 C4 C9 90.6(8) 5_565 .
C10 C4 C9 104.0(10) 2_565 .
C10 C4 C9 69.2(8) 5_565 .
C8 C4 C9 33.9(14) 6 6
C8 C4 C9 126(2) . 6
C5 C4 C9 109.3(13) . 6
C5 C4 C9 17.1(6) 6 6
N1 C4 C9 49.0(7) . 6
C7 C4 C9 90.6(8) 5_565 6
C10 C4 C9 69.2(8) 2_565 6
C10 C4 C9 104.0(10) 5_565 6
C9 C4 C9 92.2(13) . 6
C8 C5 C9 146(3) . .
C8 C5 C4 21.2(17) . .
C9 C5 C4 125.4(18) . .
C8 C5 C6 137.2(18) . .
C9 C5 C6 9.3(15) . .
C4 C5 C6 116.1(9) . .
C8 C5 N1 79.6(16) . .
C9 C5 N1 67.9(15) . .
C4 C5 N1 60.2(7) . .
C6 C5 N1 59.1(6) . .
C8 C5 C6 92.6(18) . 2_565
C9 C5 C6 89.2(17) . 2_565
C4 C5 C6 90.5(11) . 2_565
C6 C5 C6 89.1(10) . 2_565
N1 C5 C6 106.9(7) . 2_565
C8 C5 C10 67.4(16) . 5_565
C9 C5 C10 109.7(16) . 5_565
C4 C5 C10 66.8(9) . 5_565
C6 C5 C10 107.0(8) . 5_565
N1 C5 C10 100.5(7) . 5_565
C6 C5 C10 25.2(5) 2_565 5_565
C8 C5 C9 116.2(18) . 2_565
C9 C5 C9 60.1(18) . 2_565
C4 C5 C9 106.5(10) . 2_565
C6 C5 C9 60.4(10) . 2_565
N1 C5 C9 93.7(9) . 2_565
C6 C5 C9 29.1(5) 2_565 2_565
C10 C5 C9 51.6(7) 5_565 2_565
C10 C6 C9 144(2) 6 .
C10 C6 C7 17.1(12) 6 .
C9 C6 C7 127.5(15) . .
C10 C6 N1 78.3(13) 6 .
C9 C6 N1 67.8(12) . .
C7 C6 N1 63.0(7) . .
C10 C6 C5 137.2(16) 6 .
C9 C6 C5 7.2(12) . .
C7 C6 C5 120.2(9) . .
N1 C6 C5 61.0(5) . .
C10 C6 C5 90.9(16) 6 2_565
C9 C6 C5 90.7(15) . 2_565
C7 C6 C5 89.2(10) . 2_565
N1 C6 C5 109.3(8) . 2_565
C5 C6 C5 90.8(10) . 2_565
C10 C6 C9 110.1(16) 6 2_565
C9 C6 C9 67.0(16) . 2_565
C7 C6 C9 103.6(10) . 2_565
N1 C6 C9 99.0(10) . 2_565
C5 C6 C9 67.4(11) . 2_565
C5 C6 C9 23.7(5) 2_565 2_565
C10 C6 C8 68.4(15) 6 2_565
C9 C6 C8 109.1(14) . 2_565
C7 C6 C8 67.9(10) . 2_565
N1 C6 C8 103.8(8) . 2_565
C5 C6 C8 107.5(9) . 2_565
C5 C6 C8 22.5(5) 2_565 2_565
C9 C6 C8 44.1(7) 2_565 2_565
C10 C6 C10 31.2(11) 6 .
C9 C6 C10 113.3(15) . .
C7 C6 C10 14.3(6) . .
N1 C6 C10 49.3(7) . .
C5 C6 C10 106.0(8) . .
C5 C6 C10 90.8(9) 2_565 .
C9 C6 C10 100.2(9) 2_565 .
C8 C6 C10 72.0(9) 2_565 .
C10 C7 C10 154(3) . 6
C10 C7 C6 17.0(12) . 6
C10 C7 C6 137.6(19) 6 6
C10 C7 C6 137.6(19) . .
C10 C7 C6 17.0(12) 6 .
C6 C7 C6 120.9(13) 6 .
C10 C7 N1 77.1(14) . .
C10 C7 N1 77.1(14) 6 .
C6 C7 N1 61.8(6) 6 .
C6 C7 N1 61.8(6) . .
C10 C7 C4 92.6(15) . 5_565
C10 C7 C4 92.6(15) 6 5_565
C6 C7 C4 90.2(8) 6 5_565
C6 C7 C4 90.2(8) . 5_565
N1 C7 C4 107.5(10) . 5_565
C10 C7 C8 64.9(14) . 5_565
C10 C7 C8 118.0(17) 6 5_565
C6 C7 C8 64.2(8) 6 5_565
C6 C7 C8 111.3(10) . 5_565
N1 C7 C8 100.8(8) . 5_565
C4 C7 C8 27.8(6) 5_565 5_565
C10 C7 C8 118.0(17) . 2_565
C10 C7 C8 64.9(14) 6 2_565
C6 C7 C8 111.3(10) 6 2_565
C6 C7 C8 64.2(8) . 2_565
N1 C7 C8 100.8(8) . 2_565
C4 C7 C8 27.8(6) 5_565 2_565
C8 C7 C8 54.7(12) 5_565 2_565
C10 C7 C9 36.5(13) . 6
C10 C7 C9 118.2(17) 6 6
C6 C7 C9 19.6(6) 6 6
C6 C7 C9 101.3(10) . 6
N1 C7 C9 44.1(5) . 6
C4 C7 C9 89.4(8) 5_565 6
C8 C7 C9 68.3(8) 5_565 6
C8 C7 C9 103.3(8) 2_565 6
C10 C7 C9 118.2(17) . .
C10 C7 C9 36.5(13) 6 .
C6 C7 C9 101.3(10) 6 .
C6 C7 C9 19.6(6) . .
N1 C7 C9 44.1(5) . .
C4 C7 C9 89.4(8) 5_565 .
C8 C7 C9 103.3(8) 5_565 .
C8 C7 C9 68.3(8) 2_565 .
C9 C7 C9 81.8(11) 6 .
C9 N1 C9 140.1(11) 6 .
C9 N1 C4 79.9(9) 6 .
C9 N1 C4 79.9(9) . .
C9 N1 C6 134.0(9) 6 .
C9 N1 C6 34.1(7) . .
C4 N1 C6 112.0(7) . .
C9 N1 C6 34.1(7) 6 6
C9 N1 C6 134.0(9) . 6
C4 N1 C6 112.0(7) . 6
C6 N1 C6 108.2(11) . 6
C9 N1 C7 87.9(8) 6 .
C9 N1 C7 87.9(8) . .
C4 N1 C7 142.9(8) . .
C6 N1 C7 55.2(6) . .
C6 N1 C7 55.2(6) 6 .
C9 N1 C5 25.9(6) 6 6
C9 N1 C5 128.2(10) . 6
C4 N1 C5 55.0(6) . 6
C6 N1 C5 143.8(6) . 6
C6 N1 C5 59.9(7) 6 6
C7 N1 C5 112.0(6) . 6
C9 N1 C5 128.2(10) 6 .
C9 N1 C5 25.9(6) . .
C4 N1 C5 55.0(6) . .
C6 N1 C5 59.9(7) . .
C6 N1 C5 143.8(6) 6 .
C7 N1 C5 112.0(6) . .
C5 N1 C5 107.7(10) 6 .
C9 N1 C10 61.6(8) 6 .
C9 N1 C10 113.8(11) . .
C4 N1 C10 134.3(7) . .
C6 N1 C10 82.7(10) . .
C6 N1 C10 27.8(5) 6 .
C7 N1 C10 27.9(5) . .
C5 N1 C10 87.1(7) 6 .
C5 N1 C10 134.7(7) . .
C9 N1 C10 113.8(11) 6 6
C9 N1 C10 61.6(8) . 6
C4 N1 C10 134.3(7) . 6
C6 N1 C10 27.8(5) . 6
C6 N1 C10 82.7(10) 6 6
C7 N1 C10 27.9(5) . 6
C5 N1 C10 134.7(7) 6 6
C5 N1 C10 87.1(7) . 6
C10 N1 C10 55.7(11) . 6
C9 N1 C8 50.1(8) 6 6
C9 N1 C8 109.2(12) . 6
C4 N1 C8 31.1(7) . 6
C6 N1 C8 136.8(8) . 6
C6 N1 C8 83.8(8) 6 6
C7 N1 C8 132.0(7) . 6
C5 N1 C8 24.3(5) 6 6
C5 N1 C8 85.6(11) . 6
C10 N1 C8 110.2(8) . 6
C10 N1 C8 145.8(7) 6 6
C9 N1 C8 109.2(12) 6 .
C9 N1 C8 50.1(8) . .
C4 N1 C8 31.1(7) . .
C6 N1 C8 83.8(8) . .
C6 N1 C8 136.8(8) 6 .
C7 N1 C8 132.0(7) . .
C5 N1 C8 85.6(11) 6 .
C5 N1 C8 24.3(5) . .
C10 N1 C8 145.8(7) . .
C10 N1 C8 110.2(8) 6 .
C8 N1 C8 62.2(14) 6 .
C9 N1 H100 108.9 6 .
C9 N1 H100 108.9 . .
C4 N1 H100 102.4 . .
C6 N1 H100 111.1 . .
C6 N1 H100 111.1 6 .
C7 N1 H100 114.7 . .
C5 N1 H100 104.9 6 .
C5 N1 H100 104.9 . .
C10 N1 H100 112.3 . .
C10 N1 H100 112.3 6 .
C8 N1 H100 101.8 6 .
C8 N1 H100 101.8 . .

loop_
_geom_bond_atom_site_label_1
_geom_bond_atom_site_label_2
_geom_bond_distance
_geom_bond_site_symmetry_2
C1 O4 1.196(6) .
C1 O3 1.288(7) .
C1 C2 1.506(7) .
C2 C3 1.514(6) .
C2 H2A 0.9700 .
C2 H2B 0.9700 .
C3 O1 1.239(6) .
C3 O2 1.253(7) .
O3 H300 0.6991 .
C9 C5 0.669(14) .
C9 C6 0.860(17) .
C9 C8 1.26(2) .
C9 N1 1.420(15) .
C9 C10 1.51(2) 6
C9 C9 1.55(3) 2_565
C9 C6 1.666(19) 2_565
C9 C5 1.769(19) 2_565
C9 C4 1.85(2) .
C9 C7 2.04(2) .
C9 C10 2.04(2) 5_565
C8 C5 0.649(14) .
C8 C4 0.813(19) .
C8 N1 1.550(14) .
C8 C10 1.579(17) 5_565
C8 C8 1.60(4) 6
C8 C6 1.694(19) 2_565
C8 C7 1.744(18) 5_565
C10 C6 0.729(13) 6
C10 C7 0.734(14) .
C10 C10 1.43(3) 6
C10 C9 1.51(2) 6
C10 N1 1.530(12) .
C10 C8 1.579(17) 5_565
C10 C5 1.710(15) 5_565
C10 C4 1.725(18) 5_565
C10 C6 2.00(2) .
C10 C9 2.04(2) 5_565
C4 C8 0.813(19) 6
C4 C5 1.383(15) .
C4 C5 1.383(15) 6
C4 N1 1.466(16) .
C4 C7 1.53(2) 5_565
C4 C10 1.725(18) 2_565
C4 C10 1.725(18) 5_565
C4 C9 1.85(2) 6
C5 C6 1.514(16) .
C5 N1 1.529(9) .
C5 C6 1.535(13) 2_565
C5 C10 1.710(15) 5_565
C5 C9 1.769(19) 2_565
C6 C10 0.729(13) 6
C6 C7 1.398(16) .
C6 N1 1.501(11) .
C6 C5 1.535(13) 2_565
C6 C9 1.666(19) 2_565
C6 C8 1.694(19) 2_565
C7 C10 0.734(14) 6
C7 C6 1.398(16) 6
C7 N1 1.517(13) .
C7 C4 1.53(2) 5_565
C7 C8 1.744(18) 5_565
C7 C8 1.744(18) 2_565
C7 C9 2.04(2) 6
N1 C9 1.420(15) 6
N1 C6 1.501(11) 6
N1 C5 1.529(9) 6
N1 C10 1.530(12) 6
N1 C8 1.550(14) 6
N1 H100 1.0672 .
